data_7159263
loop_
_publ_author_name
'Filatova, Ekaterina A.'
'Ermolenko, Eugeny A.'
'Pozharskii, Alexander F.'
'Ozeryanskii, Valery A.'
'Demidov, Oleg P.'
'Chernyshev, Anatoly V.'
'Metelitsa, Anatoly V.'
'Gulevskaya, Anna V.'

_publ_section_title
;
 Synthesis, conformational stability and molecular structure of 4-aryl-
 and 4,5-diaryl-1,8-bis(dimethylamino)naphthalenes.
;
_journal_issue 16
_journal_name_full 'Organic &amp; biomolecular chemistry'
_journal_page_first 3388
_journal_page_last 3401
_journal_paper_doi 10.1039/d3ob00286a
_journal_volume 21
_journal_year 2023
_chemical_formula_moiety 'C19 H19 N3'
_chemical_formula_sum 'C19 H19 N3'
_chemical_formula_weight 289.37
_chemical_melting_point 378.6(5)
_space_group_crystal_system monoclinic
_space_group_IT_number 14
_space_group_name_Hall '-P 2yn'
_space_group_name_H-M_alt 'P 1 21/n 1'
_atom_sites_solution_hydrogens geom
_atom_sites_solution_primary dual
_audit_creation_date 2022-03-21
_audit_creation_method
;
Olex2 1.5
(compiled 2021.08.20 svn.r13c46975 for OlexSys, GUI svn.r6396)
;
_audit_update_record
;
2023-02-22 deposited with the CCDC.	2023-03-28 downloaded from the CCDC.
;
_cell_angle_alpha 90
_cell_angle_beta 95.8360(10)
_cell_angle_gamma 90
_cell_formula_units_Z 8
_cell_length_a 10.90120(10)
_cell_length_b 11.66600(10)
_cell_length_c 23.8047(2)
_cell_measurement_reflns_used 19218
_cell_measurement_temperature 100.01(10)
_cell_measurement_theta_max 75.4300
_cell_measurement_theta_min 3.7660
_cell_volume 3011.63(5)
_computing_cell_refinement 'CrysAlisPro 1.171.41.93a (Rigaku OD, 2020)'
_computing_data_collection 'CrysAlisPro 1.171.41.93a (Rigaku OD, 2020)'
_computing_data_reduction 'CrysAlisPro 1.171.41.93a (Rigaku OD, 2020)'
_computing_molecular_graphics 'Olex2 1.5 (Dolomanov et al., 2009)'
_computing_publication_material 'Olex2 1.5 (Dolomanov et al., 2009)'
_computing_structure_refinement 'SHELXL 2018/3 (Sheldrick, 2015)'
_computing_structure_solution 'SHELXT 2018/2 (Sheldrick, 2018)'
_diffrn_ambient_environment N~2~
_diffrn_ambient_temperature 100.01(10)
_diffrn_detector 'CCD plate'
_diffrn_detector_area_resol_mean 5.2529
_diffrn_detector_type AtlasS2
_diffrn_measured_fraction_theta_full 1.000
_diffrn_measured_fraction_theta_max 0.998
_diffrn_measurement_details
;
List of Runs (angles in degrees, time in seconds):

  # Type    Start    End  Width  t~exp~   \w     \q     \k     \f   Frames
#--------------------------------------------------------------------------
  1  \w   -113.00 -13.00   1.00    1.00    --  -40.82 -57.00 -60.00  100
  2  \w    -65.00  33.00   1.00    1.00    --  -40.82  38.00-180.00   98
  3  \w    -65.00  33.00   1.00    1.00    --  -40.82  38.00  90.00   98
  4  \w    -87.00  -6.00   1.00    1.00    --  -40.82 125.00 150.00   81
  5  \w      4.00  30.00   1.00    1.00    --   40.82  89.00 -50.81   26
  6  \w     30.00 106.00   1.00    1.20    --  112.00 -95.00 120.00   76
  7  \w     30.00 106.00   1.00    1.20    --  112.00 -95.00 -30.00   76
  8  \w    104.00 178.00   1.00    1.20    --  112.00 111.00 150.00   74
  9  \w     36.00 109.00   1.00    1.20    --  112.00-111.00  60.00   73
 10  \w     61.00 146.00   1.00    1.20    --  112.00 178.00   0.00   85
 11  \w     30.00 106.00   1.00    1.20    --  112.00 -95.00 150.00   76
 12  \w     61.00 146.00   1.00    1.20    --  112.00 178.00  60.00   85
 13  \w     30.00 106.00   1.00    1.20    --  112.00 -95.00  90.00   76
 14  \w     34.00 139.00   1.00    1.20    --  112.00 -26.00-166.09  105
 15  \w     58.00 109.00   1.00    1.20    --  112.00-111.00 150.00   51
 16  \w     30.00  59.00   1.00    1.20    --  112.00 -95.00-120.00   29
 17  \w    105.00 165.00   1.00    1.20    --  112.00 111.00-150.00   60
 18  \w     45.00 105.00   1.00    1.20    --  112.00-111.00  30.00   60
 19  \w     61.00  92.00   1.00    1.20    --  112.00 178.00 -90.00   31
 20  \w    106.00 174.00   1.00    1.20    --  112.00  30.00 120.00   68
 21  \w     74.00 102.00   1.00    1.20    --  112.00-111.00 -30.00   28
 22  \w     80.00 109.00   1.00    1.20    --  112.00-111.00  90.00   29
 23  \w     80.00 138.00   1.00    1.20    --  112.00 178.00  30.00   58
 24  \w     40.00 115.00   1.00    1.20    --  112.00 -45.00 150.00   75
 25  \w     60.00  92.00   1.00    1.20    --  112.00  15.00  60.00   32
 26  \w    123.00 149.00   1.00    1.20    --  112.00  15.00  60.00   26
 27  \w     46.00  79.00   1.00    1.20    --  112.00-111.00-120.00   33
 28  \w     53.00  80.00   1.00    1.20    --  112.00 -95.00 -60.00   27
 29  \w     70.00  96.00   1.00    1.20    --  112.00 -26.00-136.32   26
 30  \w     32.00  94.00   1.00    1.20    --  112.00 -95.00-150.00   62
;
_diffrn_measurement_device 'four-circle diffractometer'
_diffrn_measurement_device_type 'SuperNova, Dual, Cu at home/near, AtlasS2'
_diffrn_measurement_method '\w scans'
_diffrn_orient_matrix_type 'CrysAlisPro convention (1999,Acta A55,543-557)'
_diffrn_orient_matrix_UB_11 -0.1056914000
_diffrn_orient_matrix_UB_12 0.0110399000
_diffrn_orient_matrix_UB_13 -0.0478267000
_diffrn_orient_matrix_UB_21 0.0178324000
_diffrn_orient_matrix_UB_22 0.1309846000
_diffrn_orient_matrix_UB_23 -0.0001450000
_diffrn_orient_matrix_UB_31 0.0933634000
_diffrn_orient_matrix_UB_32 -0.0124691000
_diffrn_orient_matrix_UB_33 -0.0440491000
_diffrn_radiation_monochromator mirror
_diffrn_radiation_probe x-ray
_diffrn_radiation_type 'Cu K\a'
_diffrn_radiation_wavelength 1.54184
_diffrn_reflns_av_R_equivalents 0.0206
_diffrn_reflns_av_unetI/netI 0.0137
_diffrn_reflns_Laue_measured_fraction_full 1.000
_diffrn_reflns_Laue_measured_fraction_max 0.998
_diffrn_reflns_limit_h_max 13
_diffrn_reflns_limit_h_min -11
_diffrn_reflns_limit_k_max 14
_diffrn_reflns_limit_k_min -14
_diffrn_reflns_limit_l_max 26
_diffrn_reflns_limit_l_min -29
_diffrn_reflns_number 32597
_diffrn_reflns_point_group_measured_fraction_full 1.000
_diffrn_reflns_point_group_measured_fraction_max 0.998
_diffrn_reflns_theta_full 67.684
_diffrn_reflns_theta_max 76.068
_diffrn_reflns_theta_min 3.733
_diffrn_source 'micro-focus sealed X-ray tube'
_diffrn_source_type 'SuperNova (Cu) X-ray Source'
_exptl_absorpt_coefficient_mu 0.595
_exptl_absorpt_correction_T_max 1.000
_exptl_absorpt_correction_T_min 0.281
_exptl_absorpt_correction_type gaussian
_exptl_absorpt_process_details
;
CrysAlisPro 1.171.41.93a (Rigaku Oxford Diffraction, 2020)
Numerical absorption correction based on gaussian integration over
a multifaceted crystal model
Empirical absorption correction using spherical harmonics,
implemented in SCALE3 ABSPACK scaling algorithm.
;
_exptl_crystal_colour yellow
_exptl_crystal_colour_primary yellow
_exptl_crystal_density_diffrn 1.276
_exptl_crystal_description block
_exptl_crystal_F_000 1232
_exptl_crystal_recrystallization_method 'Re-crystallisation from solvent: Acetonitrile'
_exptl_crystal_size_max 0.515
_exptl_crystal_size_mid 0.399
_exptl_crystal_size_min 0.295
_refine_diff_density_max 0.287
_refine_diff_density_min -0.210
_refine_diff_density_rms 0.047
_refine_ls_extinction_coef 0.00051(5)
_refine_ls_extinction_expression Fc^*^=kFc[1+0.001xFc^2^\l^3^/sin(2\q)]^-1/4^
_refine_ls_extinction_method 'SHELXL-2018/3 (Sheldrick 2018)'
_refine_ls_goodness_of_fit_ref 1.286
_refine_ls_hydrogen_treatment constr
_refine_ls_matrix_type full
_refine_ls_number_parameters 401
_refine_ls_number_reflns 6278
_refine_ls_number_restraints 12
_refine_ls_restrained_S_all 1.286
_refine_ls_R_factor_all 0.0612
_refine_ls_R_factor_gt 0.0603
_refine_ls_shift/su_max 0.000
_refine_ls_shift/su_mean 0.000
_refine_ls_structure_factor_coef Fsqd
_refine_ls_weighting_details 'w=1/[\s^2^(Fo^2^)+(0.0168P)^2^+3.2372P] where P=(Fo^2^+2Fc^2^)/3'
_refine_ls_weighting_scheme calc
_refine_ls_wR_factor_gt 0.1299
_refine_ls_wR_factor_ref 0.1305
_reflns_Friedel_coverage 0.000
_reflns_number_gt 6154
_reflns_number_total 6278
_reflns_threshold_expression 'I > 2\s(I)'
_cod_data_source_file d3ob00286a2.cif
_cod_data_source_block Structure-9
_cod_depositor_comments
;
The following automatic conversions were performed:

data item '_chemical_melting_point' value '105-106 deg.C' was changed
to '378.6(5)' -- it was converted from degrees Celsius (C) to kelvins
(K), the average value was taken and precision was estimated.

Automatic conversion script
Id: cif_fix_values 7556 2019-12-06 15:28:31Z antanas 

 Adding full bibliography for 7159260--7159267.cif.
;
_cod_database_code 7159263
_shelx_shelxl_version_number 2018/3
_chemical_oxdiff_formula 'C19 H19 N3'
_shelx_space_group_comment
;
The symmetry employed for this shelxl refinement is uniquely defined
by the following loop, which should always be used as a source of
symmetry information in preference to the above space-group names.
They are only intended as comments.
;
_shelx_estimated_absorpt_t_max 0.844
_shelx_estimated_absorpt_t_min 0.749
_olex2_refinement_description
;
1. Fixed Uiso
 At 1.2 times of:
  All C(H) groups, All C(H,H) groups
 At 1.5 times of:
  All C(H,H,H) groups
2. Uiso/Uaniso restraints and constraints
Uanis(C32) \\sim Ueq, Uanis(C32A) \\sim Ueq: with sigma of 0.01 and sigma for
terminal atoms of 0.02
Uanis(N6A) = Uanis(N6)
Uanis(C31A) = Uanis(C31)
Uanis(C34) = Uanis(C30)
Uanis(C32A) = Uanis(C32)
3. Others
 Sof(H32A)=Sof(C31)=Sof(H31)=Sof(N6)=Sof(H32C)=1-FVAR(1)
 Sof(N6A)=Sof(C31A)=Sof(H31A)=Sof(H32)=Sof(H32B)=FVAR(1)
4.a Aromatic/amide H refined with riding coordinates:
 C31A(H31A), C7(H7), C27(H27), C12(H12), C8(H8), C26(H26), C3(H3), C2(H2),
 C21(H21), C22(H22), C32(H32), C32(H32A), C13(H13), C14(H14), C31(H31),
 C32A(H32B), C32A(H32C)
4.b Idealised Me refined as rotating group:
 C38(H38A,H38B,H38C), C19(H19A,H19B,H19C), C16(H16A,H16B,H16C), C37(H37A,H37B,
 H37C), C35(H35A,H35B,H35C), C18(H18A,H18B,H18C), C36(H36A,H36B,H36C), C17(H17A,
 H17B,H17C)
;
_olex2_submission_special_instructions 'No special instructions were received'
_oxdiff_exptl_absorpt_empirical_details
;
Empirical correction (ABSPACK) includes:
- Absorption correction using spherical harmonics
- Frame scaling
;
_oxdiff_exptl_absorpt_empirical_full_max 1.214
_oxdiff_exptl_absorpt_empirical_full_min 0.894

loop_
_space_group_symop_operation_xyz
'x, y, z'
'-x+1/2, y+1/2, -z+1/2'
'-x, -y, -z'
'x-1/2, -y-1/2, z-1/2'

loop_
_atom_site_label
_atom_site_type_symbol
_atom_site_fract_x
_atom_site_fract_y
_atom_site_fract_z
_atom_site_U_iso_or_equiv
_atom_site_adp_type
_atom_site_occupancy
_atom_site_site_symmetry_order
_atom_site_calc_flag
_atom_site_refinement_flags_posn
_atom_site_refinement_flags_adp
_atom_site_refinement_flags_occupancy
_atom_site_disorder_assembly
_atom_site_disorder_group
N5 N 0.38062(17) 0.60931(16) 0.41510(8) 0.0288(4) Uani 1 1 d . . . . .
N4 N 0.50036(18) 0.51267(17) 0.31774(8) 0.0316(4) Uani 1 1 d . . . . .
N2 N 0.59290(17) 0.03571(17) 0.38565(7) 0.0293(4) Uani 1 1 d . . . . .
N1 N 0.80686(17) 0.18432(18) 0.36866(8) 0.0334(4) Uani 1 1 d . . . . .
N3 N 0.59790(18) 0.24014(19) 0.09551(8) 0.0358(5) Uani 1 1 d . . . . .
C5 C 0.60472(17) 0.12716(17) 0.23730(8) 0.0220(4) Uani 1 1 d . . . . .
N6A N 0.1862(15) 0.0762(14) 0.4651(6) 0.032(3) Uani 0.509(19) 1 d . . P A 1
C6 C 0.51893(17) 0.05187(18) 0.20779(8) 0.0231(4) Uani 1 1 d . . . . .
C10 C 0.64311(17) 0.12113(17) 0.29560(8) 0.0222(4) Uani 1 1 d . . . . .
C9 C 0.57584(18) 0.03988(18) 0.32690(8) 0.0240(4) Uani 1 1 d . . . . .
C29 C 0.36802(18) 0.41070(18) 0.37927(8) 0.0228(4) Uani 1 1 d . . . . .
C4 C 0.64694(18) 0.20960(18) 0.20027(9) 0.0252(4) Uani 1 1 d . . . . .
C24 C 0.31455(18) 0.30377(18) 0.38877(9) 0.0243(4) Uani 1 1 d . . . . .
C31A C 0.2099(14) 0.0137(13) 0.3512(9) 0.0257(17) Uani 0.509(19) 1 d . . P A 1
H31A H 0.219171 -0.007497 0.313346 0.031 Uiso 0.509(19) 1 calc R U P A 1
C15 C 0.58541(18) 0.18396(19) 0.14396(9) 0.0266(4) Uani 1 1 d . . . . .
C28 C 0.36125(18) 0.49390(18) 0.42399(8) 0.0238(4) Uani 1 1 d . . . . .
C7 C 0.46510(18) -0.03111(18) 0.23786(9) 0.0256(4) Uani 1 1 d . . . . .
H7 H 0.409612 -0.084926 0.219222 0.031 Uiso 1 1 calc R U . . .
C25 C 0.27616(18) 0.26769(19) 0.44134(9) 0.0259(4) Uani 1 1 d . . . . .
C20 C 0.42295(19) 0.42091(18) 0.32656(8) 0.0259(4) Uani 1 1 d . . . . .
C27 C 0.33163(18) 0.4545(2) 0.47664(9) 0.0268(4) Uani 1 1 d . . . . .
H27 H 0.338725 0.506535 0.507512 0.032 Uiso 1 1 calc R U . . .
C11 C 0.50892(18) 0.08679(19) 0.14821(8) 0.0256(4) Uani 1 1 d . . . . .
C23 C 0.29616(19) 0.21524(18) 0.34812(9) 0.0282(4) Uani 1 1 d . . . . .
C1 C 0.74317(19) 0.19746(18) 0.31489(9) 0.0259(4) Uani 1 1 d . . . . .
C12 C 0.44409(19) 0.0436(2) 0.10040(9) 0.0305(5) Uani 1 1 d . . . . .
H12 H 0.393332 -0.022348 0.101661 0.037 Uiso 1 1 calc R U . . .
C8 C 0.49347(19) -0.03516(19) 0.29679(9) 0.0264(4) Uani 1 1 d . . . . .
H8 H 0.454468 -0.092083 0.317307 0.032 Uiso 1 1 calc R U . . .
C26 C 0.29211(18) 0.3425(2) 0.48603(9) 0.0279(5) Uani 1 1 d . . . . .
H26 H 0.276560 0.318641 0.522795 0.034 Uiso 1 1 calc R U . . .
C3 C 0.7301(2) 0.29052(19) 0.22153(10) 0.0306(5) Uani 1 1 d . . . . .
H3 H 0.754905 0.350648 0.198255 0.037 Uiso 1 1 calc R U . . .
C2 C 0.7780(2) 0.28275(19) 0.27847(10) 0.0317(5) Uani 1 1 d . . . . .
H2 H 0.836812 0.338153 0.292906 0.038 Uiso 1 1 calc R U . . .
C21 C 0.3980(2) 0.3359(2) 0.28571(9) 0.0322(5) Uani 1 1 d . . . . .
H21 H 0.425838 0.347054 0.249557 0.039 Uiso 1 1 calc R U . . .
C22 C 0.3338(2) 0.2346(2) 0.29545(9) 0.0326(5) Uani 1 1 d . . . . .
H22 H 0.316640 0.180029 0.266066 0.039 Uiso 1 1 calc R U . . .
C38 C 0.3262(2) 0.6625(2) 0.36247(10) 0.0344(5) Uani 1 1 d . . . . .
H38A H 0.294007 0.602685 0.336078 0.052 Uiso 1 1 calc R U . . .
H38B H 0.389434 0.706814 0.345572 0.052 Uiso 1 1 calc R U . . .
H38C H 0.258868 0.713564 0.370645 0.052 Uiso 1 1 calc R U . . .
C32 C 0.1485(2) -0.0278(2) 0.44926(11) 0.0357(4) Uani 1 1 d . U . . .
H32 H 0.115652 -0.078823 0.474974 0.043 Uiso 0.509(19) 1 calc R U P A 1
H32A H 0.114688 -0.083296 0.472472 0.043 Uiso 0.491(19) 1 calc R U P A 2
C19 C 0.5818(2) 0.1412(2) 0.41796(9) 0.0355(5) Uani 1 1 d . . . . .
H19A H 0.587420 0.207553 0.393098 0.053 Uiso 1 1 calc R U . . .
H19B H 0.648442 0.144610 0.448810 0.053 Uiso 1 1 calc R U . . .
H19C H 0.502049 0.142142 0.433613 0.053 Uiso 1 1 calc R U . . .
C16 C 0.8617(2) 0.0724(2) 0.38190(10) 0.0356(5) Uani 1 1 d . . . . .
H16A H 0.810157 0.012627 0.362565 0.053 Uiso 1 1 calc R U . . .
H16B H 0.867270 0.059649 0.422770 0.053 Uiso 1 1 calc R U . . .
H16C H 0.944400 0.069586 0.369255 0.053 Uiso 1 1 calc R U . . .
C13 C 0.4562(2) 0.1010(2) 0.04998(10) 0.0382(6) Uani 1 1 d . . . . .
H13 H 0.412543 0.074434 0.015908 0.046 Uiso 1 1 calc R U . . .
C37 C 0.3821(2) 0.6871(2) 0.46304(10) 0.0363(5) Uani 1 1 d . . . . .
H37A H 0.299404 0.691163 0.475688 0.054 Uiso 1 1 calc R U . . .
H37B H 0.407297 0.763669 0.451713 0.054 Uiso 1 1 calc R U . . .
H37C H 0.440526 0.658932 0.493951 0.054 Uiso 1 1 calc R U . . .
C35 C 0.6027(2) 0.5373(2) 0.36012(10) 0.0372(5) Uani 1 1 d . . . . .
H35A H 0.586285 0.503433 0.396270 0.056 Uiso 1 1 calc R U . . .
H35B H 0.612158 0.620471 0.364448 0.056 Uiso 1 1 calc R U . . .
H35C H 0.678720 0.504598 0.348172 0.056 Uiso 1 1 calc R U . . .
C14 C 0.5310(2) 0.1960(3) 0.04907(10) 0.0395(6) Uani 1 1 d . . . . .
H14 H 0.536237 0.233013 0.013857 0.047 Uiso 1 1 calc R U . . .
C18 C 0.5492(2) -0.0638(2) 0.41404(10) 0.0410(6) Uani 1 1 d . . . . .
H18A H 0.458970 -0.061563 0.412154 0.062 Uiso 1 1 calc R U . . .
H18B H 0.584037 -0.063650 0.453645 0.062 Uiso 1 1 calc R U . . .
H18C H 0.574886 -0.133599 0.395538 0.062 Uiso 1 1 calc R U . . .
C36 C 0.5295(3) 0.5369(2) 0.26046(10) 0.0458(6) Uani 1 1 d . . . . .
H36A H 0.588176 0.479739 0.249224 0.069 Uiso 1 1 calc R U . . .
H36B H 0.566050 0.613498 0.259194 0.069 Uiso 1 1 calc R U . . .
H36C H 0.453829 0.533785 0.234481 0.069 Uiso 1 1 calc R U . . .
C17 C 0.8884(3) 0.2775(3) 0.38957(12) 0.0546(8) Uani 1 1 d . . . . .
H17A H 0.961235 0.278663 0.368618 0.082 Uiso 1 1 calc R U . . .
H17B H 0.914075 0.265853 0.429814 0.082 Uiso 1 1 calc R U . . .
H17C H 0.844527 0.350703 0.384307 0.082 Uiso 1 1 calc R U . . .
C31 C 0.1832(17) 0.0793(14) 0.4753(10) 0.0257(17) Uani 0.491(19) 1 d . . P A 2
H31 H 0.176179 0.099717 0.513480 0.031 Uiso 0.491(19) 1 calc R U P A 2
N6 N 0.2028(13) 0.0131(13) 0.3616(7) 0.032(3) Uani 0.491(19) 1 d . . P A 2
C34 C 0.24223(19) 0.11883(19) 0.37611(10) 0.0313(3) Uani 1 1 d . . . . .
C30 C 0.23091(19) 0.15054(19) 0.43314(10) 0.0313(3) Uani 1 1 d . . . . .
C32A C 0.1587(2) -0.0594(2) 0.39401(11) 0.0357(4) Uani 1 1 d . U . . .
H32B H 0.130696 -0.133744 0.382594 0.043 Uiso 0.509(19) 1 calc R U P A 1
H32C H 0.133495 -0.133280 0.380602 0.043 Uiso 0.491(19) 1 calc R U P A 2

loop_
_atom_site_aniso_label
_atom_site_aniso_U_11
_atom_site_aniso_U_22
_atom_site_aniso_U_33
_atom_site_aniso_U_23
_atom_site_aniso_U_13
_atom_site_aniso_U_12
N5 0.0313(9) 0.0255(9) 0.0303(9) -0.0016(7) 0.0066(7) 0.0013(7)
N4 0.0347(10) 0.0351(10) 0.0264(9) 0.0055(8) 0.0101(7) -0.0005(8)
N2 0.0307(9) 0.0348(10) 0.0225(9) 0.0004(7) 0.0023(7) 0.0017(8)
N1 0.0283(9) 0.0375(11) 0.0324(10) -0.0083(8) -0.0057(7) -0.0021(8)
N3 0.0300(10) 0.0444(12) 0.0342(10) 0.0094(9) 0.0095(8) 0.0097(9)
C5 0.0182(9) 0.0223(10) 0.0258(10) -0.0022(8) 0.0038(7) 0.0029(7)
N6A 0.028(3) 0.039(3) 0.028(5) 0.003(2) 0.001(3) 0.003(2)
C6 0.0191(9) 0.0275(10) 0.0228(9) -0.0037(8) 0.0021(7) 0.0033(8)
C10 0.0192(9) 0.0231(10) 0.0242(10) -0.0026(8) 0.0019(7) 0.0036(8)
C9 0.0210(9) 0.0269(10) 0.0238(10) -0.0009(8) 0.0013(7) 0.0042(8)
C29 0.0224(9) 0.0239(10) 0.0221(9) 0.0019(8) 0.0018(7) 0.0039(8)
C4 0.0200(9) 0.0278(11) 0.0284(10) 0.0014(8) 0.0050(8) 0.0025(8)
C24 0.0210(9) 0.0250(10) 0.0264(10) 0.0021(8) 0.0000(8) 0.0042(8)
C31A 0.022(3) 0.025(3) 0.030(5) 0.006(3) 0.004(3) -0.001(2)
C15 0.0213(9) 0.0327(11) 0.0265(10) 0.0018(9) 0.0054(8) 0.0082(8)
C28 0.0200(9) 0.0266(10) 0.0249(10) 0.0003(8) 0.0023(7) 0.0012(8)
C7 0.0222(9) 0.0247(10) 0.0297(10) -0.0051(8) 0.0017(8) -0.0023(8)
C25 0.0184(9) 0.0289(11) 0.0301(10) 0.0074(9) 0.0013(8) 0.0028(8)
C20 0.0281(10) 0.0266(10) 0.0233(10) 0.0039(8) 0.0049(8) 0.0061(8)
C27 0.0226(10) 0.0360(12) 0.0220(10) -0.0025(9) 0.0027(8) 0.0015(9)
C11 0.0201(9) 0.0340(11) 0.0231(10) -0.0016(8) 0.0035(7) 0.0073(8)
C23 0.0266(10) 0.0246(10) 0.0322(11) -0.0007(9) -0.0027(8) 0.0052(8)
C1 0.0231(10) 0.0262(10) 0.0280(10) -0.0057(8) 0.0010(8) 0.0009(8)
C12 0.0217(10) 0.0406(13) 0.0291(11) -0.0061(9) 0.0013(8) 0.0064(9)
C8 0.0248(10) 0.0263(10) 0.0283(10) 0.0023(8) 0.0039(8) -0.0024(8)
C26 0.0208(9) 0.0388(12) 0.0244(10) 0.0081(9) 0.0035(8) 0.0025(9)
C3 0.0270(10) 0.0254(11) 0.0400(12) 0.0055(9) 0.0062(9) -0.0023(9)
C2 0.0260(10) 0.0276(11) 0.0412(13) -0.0046(9) 0.0020(9) -0.0056(9)
C21 0.0417(12) 0.0334(12) 0.0224(10) 0.0015(9) 0.0074(9) 0.0101(10)
C22 0.0392(12) 0.0288(11) 0.0287(11) -0.0040(9) -0.0021(9) 0.0084(10)
C38 0.0371(12) 0.0260(11) 0.0405(13) 0.0049(10) 0.0051(10) 0.0030(9)
C32 0.0279(8) 0.0278(8) 0.0508(10) 0.0061(7) 0.0003(7) 0.0004(7)
C19 0.0302(11) 0.0500(15) 0.0259(11) -0.0098(10) 0.0004(9) 0.0085(10)
C16 0.0287(11) 0.0485(14) 0.0285(11) -0.0023(10) -0.0020(9) 0.0097(10)
C13 0.0256(11) 0.0626(17) 0.0260(11) -0.0058(11) 0.0009(9) 0.0125(11)
C37 0.0359(12) 0.0336(12) 0.0404(13) -0.0098(10) 0.0089(10) -0.0034(10)
C35 0.0317(12) 0.0436(14) 0.0379(13) 0.0021(11) 0.0108(10) -0.0034(10)
C14 0.0291(11) 0.0655(17) 0.0244(11) 0.0092(11) 0.0052(9) 0.0175(12)
C18 0.0434(14) 0.0499(15) 0.0298(12) 0.0113(11) 0.0037(10) -0.0025(12)
C36 0.0615(17) 0.0470(15) 0.0322(13) 0.0088(11) 0.0214(12) -0.0021(13)
C17 0.0570(17) 0.0544(18) 0.0475(16) -0.0127(14) -0.0179(13) -0.0174(14)
C31 0.022(3) 0.025(3) 0.030(5) 0.006(3) 0.004(3) -0.001(2)
N6 0.028(3) 0.039(3) 0.028(5) 0.003(2) 0.001(3) 0.003(2)
C34 0.0212(7) 0.0272(8) 0.0442(9) 0.0079(7) -0.0027(6) 0.0035(6)
C30 0.0212(7) 0.0272(8) 0.0442(9) 0.0079(7) -0.0027(6) 0.0035(6)
C32A 0.0279(8) 0.0278(8) 0.0508(10) 0.0061(7) 0.0003(7) 0.0004(7)

loop_
_atom_type_symbol
_atom_type_description
_atom_type_scat_dispersion_real
_atom_type_scat_dispersion_imag
_atom_type_scat_source
C C 0.0181 0.0091 'International Tables Vol C Tables 4.2.6.8 and 6.1.1.4'
H H 0.0000 0.0000 'International Tables Vol C Tables 4.2.6.8 and 6.1.1.4'
N N 0.0311 0.0180 'International Tables Vol C Tables 4.2.6.8 and 6.1.1.4'

loop_
_exptl_crystal_face_index_h
_exptl_crystal_face_index_k
_exptl_crystal_face_index_l
_exptl_crystal_face_perp_dist
0 -6 -10 0.2020
-3 -5 -10 0.1973
-2 -3 -13 0.1871
0 1 -15 0.1534
-5 1 12 0.1919
-2 4 -12 0.1502
-1 5 -10 0.1574
1 -6 10 0.1788
2 -7 3 0.1412
5 2 -11 0.2452
-1 8 0 0.1618
2 7 2 0.1919
4 -4 -11 0.2161
0 7 5 0.1825
5 -1 -12 0.2261
-4 -6 -3 0.2048
5 4 5 0.2106
1 4 12 0.2015
5 3 8 0.1975
-6 -2 -5 0.2133
5 0 9 0.1809
7 0 -5 0.2432
-6 0 -7 0.2044
0 1 15 0.1983
5 -2 9 0.1676
-4 2 -11 0.1768
1 -1 15 0.1882
4 -6 5 0.1394
-3 6 -7 0.1444
-2 7 -3 0.1450
0 -8 0 0.1662

loop_
_geom_angle_atom_site_label_1
_geom_angle_atom_site_label_2
_geom_angle_atom_site_label_3
_geom_angle
_geom_angle_site_symmetry_1
_geom_angle_site_symmetry_3
_geom_angle_publ_flag
C28 N5 C38 119.18(18) . . ?
C28 N5 C37 118.48(18) . . ?
C37 N5 C38 112.09(18) . . ?
C20 N4 C35 118.77(18) . . ?
C20 N4 C36 118.9(2) . . ?
C35 N4 C36 112.66(19) . . ?
C9 N2 C19 119.26(19) . . ?
C9 N2 C18 118.68(19) . . ?
C18 N2 C19 112.36(18) . . ?
C1 N1 C16 116.73(18) . . ?
C1 N1 C17 117.3(2) . . ?
C16 N1 C17 111.8(2) . . ?
C15 N3 C14 114.8(2) . . ?
C10 C5 C6 124.89(19) . . ?
C10 C5 C4 124.41(19) . . ?
C4 C5 C6 110.69(18) . . ?
C30 N6A C32 125.2(12) . . ?
C5 C6 C11 106.69(18) . . ?
C7 C6 C5 118.37(18) . . ?
C7 C6 C11 134.94(19) . . ?
C5 C10 C9 115.05(18) . . ?
C5 C10 C1 114.87(18) . . ?
C1 C10 C9 130.08(18) . . ?
N2 C9 C10 121.06(18) . . ?
N2 C9 C8 120.40(19) . . ?
C8 C9 C10 118.54(18) . . ?
C24 C29 C28 115.08(18) . . ?
C24 C29 C20 115.28(18) . . ?
C28 C29 C20 129.63(19) . . ?
C5 C4 C15 106.46(18) . . ?
C3 C4 C5 118.95(19) . . ?
C3 C4 C15 134.6(2) . . ?
C29 C24 C25 124.62(19) . . ?
C29 C24 C23 124.76(19) . . ?
C23 C24 C25 110.58(19) . . ?
C34 C31A H31A 125.9 . . ?
C34 C31A C32A 108.1(14) . . ?
C32A C31A H31A 125.9 . . ?
N3 C15 C4 127.4(2) . . ?
N3 C15 C11 124.2(2) . . ?
C11 C15 C4 108.40(18) . . ?
N5 C28 C29 121.36(18) . . ?
N5 C28 C27 120.53(19) . . ?
C27 C28 C29 118.10(19) . . ?
C6 C7 H7 120.6 . . ?
C6 C7 C8 118.84(19) . . ?
C8 C7 H7 120.6 . . ?
C24 C25 C30 106.56(19) . . ?
C26 C25 C24 117.9(2) . . ?
C26 C25 C30 135.5(2) . . ?
N4 C20 C29 120.26(19) . . ?
N4 C20 C21 121.29(19) . . ?
C21 C20 C29 118.4(2) . . ?
C28 C27 H27 118.3 . . ?
C26 C27 C28 123.4(2) . . ?
C26 C27 H27 118.3 . . ?
C15 C11 C6 107.72(18) . . ?
C12 C11 C6 132.8(2) . . ?
C12 C11 C15 119.4(2) . . ?
C24 C23 C34 106.59(19) . . ?
C22 C23 C24 117.9(2) . . ?
C22 C23 C34 135.4(2) . . ?
N1 C1 C10 120.69(19) . . ?
C2 C1 N1 120.27(19) . . ?
C2 C1 C10 119.01(19) . . ?
C11 C12 H12 121.6 . . ?
C11 C12 C13 116.9(2) . . ?
C13 C12 H12 121.6 . . ?
C9 C8 C7 123.70(19) . . ?
C9 C8 H8 118.1 . . ?
C7 C8 H8 118.1 . . ?
C25 C26 C27 119.08(19) . . ?
C25 C26 H26 120.5 . . ?
C27 C26 H26 120.5 . . ?
C4 C3 H3 120.7 . . ?
C4 C3 C2 118.6(2) . . ?
C2 C3 H3 120.7 . . ?
C1 C2 C3 123.2(2) . . ?
C1 C2 H2 118.4 . . ?
C3 C2 H2 118.4 . . ?
C20 C21 H21 118.4 . . ?
C20 C21 C22 123.2(2) . . ?
C22 C21 H21 118.4 . . ?
C23 C22 C21 119.2(2) . . ?
C23 C22 H22 120.4 . . ?
C21 C22 H22 120.4 . . ?
N5 C38 H38A 109.5 . . ?
N5 C38 H38B 109.5 . . ?
N5 C38 H38C 109.5 . . ?
H38A C38 H38B 109.5 . . ?
H38A C38 H38C 109.5 . . ?
H38B C38 H38C 109.5 . . ?
N6A C32 H32 121.2 . . ?
N6A C32 C32A 117.6(7) . . ?
C31 C32 H32A 116.4 . . ?
C32A C32 H32 121.2 . . ?
C32A C32 H32A 116.4 . . ?
C32A C32 C31 127.1(10) . . ?
N2 C19 H19A 109.5 . . ?
N2 C19 H19B 109.5 . . ?
N2 C19 H19C 109.5 . . ?
H19A C19 H19B 109.5 . . ?
H19A C19 H19C 109.5 . . ?
H19B C19 H19C 109.5 . . ?
N1 C16 H16A 109.5 . . ?
N1 C16 H16B 109.5 . . ?
N1 C16 H16C 109.5 . . ?
H16A C16 H16B 109.5 . . ?
H16A C16 H16C 109.5 . . ?
H16B C16 H16C 109.5 . . ?
C12 C13 H13 119.7 . . ?
C14 C13 C12 120.6(2) . . ?
C14 C13 H13 119.7 . . ?
N5 C37 H37A 109.5 . . ?
N5 C37 H37B 109.5 . . ?
N5 C37 H37C 109.5 . . ?
H37A C37 H37B 109.5 . . ?
H37A C37 H37C 109.5 . . ?
H37B C37 H37C 109.5 . . ?
N4 C35 H35A 109.5 . . ?
N4 C35 H35B 109.5 . . ?
N4 C35 H35C 109.5 . . ?
H35A C35 H35B 109.5 . . ?
H35A C35 H35C 109.5 . . ?
H35B C35 H35C 109.5 . . ?
N3 C14 C13 124.1(2) . . ?
N3 C14 H14 118.0 . . ?
C13 C14 H14 118.0 . . ?
N2 C18 H18A 109.5 . . ?
N2 C18 H18B 109.5 . . ?
N2 C18 H18C 109.5 . . ?
H18A C18 H18B 109.5 . . ?
H18A C18 H18C 109.5 . . ?
H18B C18 H18C 109.5 . . ?
N4 C36 H36A 109.5 . . ?
N4 C36 H36B 109.5 . . ?
N4 C36 H36C 109.5 . . ?
H36A C36 H36B 109.5 . . ?
H36A C36 H36C 109.5 . . ?
H36B C36 H36C 109.5 . . ?
N1 C17 H17A 109.5 . . ?
N1 C17 H17B 109.5 . . ?
N1 C17 H17C 109.5 . . ?
H17A C17 H17B 109.5 . . ?
H17A C17 H17C 109.5 . . ?
H17B C17 H17C 109.5 . . ?
C32 C31 H31 126.3 . . ?
C32 C31 C30 107.5(15) . . ?
C30 C31 H31 126.3 . . ?
C32A N6 C34 125.9(12) . . ?
C31A C34 C23 125.5(8) . . ?
C31A C34 C30 126.3(8) . . ?
N6 C34 C23 136.4(7) . . ?
N6 C34 C30 115.4(7) . . ?
C30 C34 C23 108.2(2) . . ?
N6A C30 C25 134.2(7) . . ?
N6A C30 C34 117.7(7) . . ?
C31 C30 C25 126.0(8) . . ?
C34 C30 C25 108.05(19) . . ?
C34 C30 C31 125.9(8) . . ?
C31A C32A H32B 117.5 . . ?
C32 C32A C31A 125.0(8) . . ?
C32 C32A H32B 117.5 . . ?
C32 C32A H32C 120.9 . . ?
N6 C32A C32 118.2(7) . . ?
N6 C32A H32C 120.9 . . ?

loop_
_geom_bond_atom_site_label_1
_geom_bond_atom_site_label_2
_geom_bond_distance
_geom_bond_site_symmetry_2
_geom_bond_publ_flag
N5 C28 1.382(3) . ?
N5 C38 1.468(3) . ?
N5 C37 1.457(3) . ?
N4 C20 1.392(3) . ?
N4 C35 1.455(3) . ?
N4 C36 1.459(3) . ?
N2 C9 1.393(3) . ?
N2 C19 1.463(3) . ?
N2 C18 1.448(3) . ?
N1 C1 1.401(3) . ?
N1 C16 1.457(3) . ?
N1 C17 1.459(3) . ?
N3 C15 1.345(3) . ?
N3 C14 1.362(3) . ?
C5 C6 1.416(3) . ?
C5 C10 1.410(3) . ?
C5 C4 1.413(3) . ?
N6A C32 1.323(15) . ?
N6A C30 1.282(17) . ?
C6 C7 1.371(3) . ?
C6 C11 1.469(3) . ?
C10 C9 1.450(3) . ?
C10 C1 1.446(3) . ?
C9 C8 1.398(3) . ?
C29 C24 1.405(3) . ?
C29 C28 1.448(3) . ?
C29 C20 1.449(3) . ?
C4 C15 1.467(3) . ?
C4 C3 1.370(3) . ?
C24 C25 1.423(3) . ?
C24 C23 1.416(3) . ?
C31A H31A 0.9500 . ?
C31A C34 1.392(17) . ?
C31A C32A 1.481(17) . ?
C15 C11 1.417(3) . ?
C28 C27 1.403(3) . ?
C7 H7 0.9500 . ?
C7 C8 1.406(3) . ?
C25 C26 1.373(3) . ?
C25 C30 1.459(3) . ?
C20 C21 1.397(3) . ?
C27 H27 0.9500 . ?
C27 C26 1.401(3) . ?
C11 C12 1.373(3) . ?
C23 C22 1.377(3) . ?
C23 C34 1.461(3) . ?
C1 C2 1.397(3) . ?
C12 H12 0.9500 . ?
C12 C13 1.392(3) . ?
C8 H8 0.9500 . ?
C26 H26 0.9500 . ?
C3 H3 0.9500 . ?
C3 C2 1.405(3) . ?
C2 H2 0.9500 . ?
C21 H21 0.9500 . ?
C21 C22 1.405(3) . ?
C22 H22 0.9500 . ?
C38 H38A 0.9800 . ?
C38 H38B 0.9800 . ?
C38 H38C 0.9800 . ?
C32 H32 0.9500 . ?
C32 H32A 0.9500 . ?
C32 C31 1.428(17) . ?
C32 C32A 1.381(4) . ?
C19 H19A 0.9800 . ?
C19 H19B 0.9800 . ?
C19 H19C 0.9800 . ?
C16 H16A 0.9800 . ?
C16 H16B 0.9800 . ?
C16 H16C 0.9800 . ?
C13 H13 0.9500 . ?
C13 C14 1.377(4) . ?
C37 H37A 0.9800 . ?
C37 H37B 0.9800 . ?
C37 H37C 0.9800 . ?
C35 H35A 0.9800 . ?
C35 H35B 0.9800 . ?
C35 H35C 0.9800 . ?
C14 H14 0.9500 . ?
C18 H18A 0.9800 . ?
C18 H18B 0.9800 . ?
C18 H18C 0.9800 . ?
C36 H36A 0.9800 . ?
C36 H36B 0.9800 . ?
C36 H36C 0.9800 . ?
C17 H17A 0.9800 . ?
C17 H17B 0.9800 . ?
C17 H17C 0.9800 . ?
C31 H31 0.9500 . ?
C31 C30 1.44(2) . ?
N6 C34 1.340(15) . ?
N6 C32A 1.272(15) . ?
C34 C30 1.424(3) . ?
C32A H32B 0.9500 . ?
C32A H32C 0.9500 . ?

loop_
_geom_torsion_atom_site_label_1
_geom_torsion_atom_site_label_2
_geom_torsion_atom_site_label_3
_geom_torsion_atom_site_label_4
_geom_torsion
_geom_torsion_site_symmetry_1
_geom_torsion_site_symmetry_2
_geom_torsion_site_symmetry_3
_geom_torsion_site_symmetry_4
_geom_torsion_publ_flag
N5 C28 C27 C26 169.65(19) . . . . ?
N4 C20 C21 C22 171.5(2) . . . . ?
N2 C9 C8 C7 175.56(19) . . . . ?
N1 C1 C2 C3 170.7(2) . . . . ?
N3 C15 C11 C6 -179.11(19) . . . . ?
N3 C15 C11 C12 1.4(3) . . . . ?
C5 C6 C7 C8 2.5(3) . . . . ?
C5 C6 C11 C15 -1.9(2) . . . . ?
C5 C6 C11 C12 177.4(2) . . . . ?
C5 C10 C9 N2 -171.53(18) . . . . ?
C5 C10 C9 C8 8.8(3) . . . . ?
C5 C10 C1 N1 -166.90(18) . . . . ?
C5 C10 C1 C2 11.3(3) . . . . ?
C5 C4 C15 N3 -179.9(2) . . . . ?
C5 C4 C15 C11 -0.5(2) . . . . ?
C5 C4 C3 C2 5.2(3) . . . . ?
N6A C32 C32A C31A 0.8(5) . . . . ?
C6 C5 C10 C9 -8.0(3) . . . . ?
C6 C5 C10 C1 172.27(18) . . . . ?
C6 C5 C4 C15 -0.8(2) . . . . ?
C6 C5 C4 C3 179.50(18) . . . . ?
C6 C7 C8 C9 -1.2(3) . . . . ?
C6 C11 C12 C13 179.4(2) . . . . ?
C10 C5 C6 C7 2.4(3) . . . . ?
C10 C5 C6 C11 -178.34(18) . . . . ?
C10 C5 C4 C15 179.25(18) . . . . ?
C10 C5 C4 C3 -0.5(3) . . . . ?
C10 C9 C8 C7 -4.8(3) . . . . ?
C10 C1 C2 C3 -7.4(3) . . . . ?
C9 C10 C1 N1 13.4(3) . . . . ?
C9 C10 C1 C2 -168.4(2) . . . . ?
C29 C24 C25 C26 0.1(3) . . . . ?
C29 C24 C25 C30 -177.76(18) . . . . ?
C29 C24 C23 C22 0.4(3) . . . . ?
C29 C24 C23 C34 178.19(18) . . . . ?
C29 C28 C27 C26 -9.0(3) . . . . ?
C29 C20 C21 C22 -7.4(3) . . . . ?
C4 C5 C6 C7 -177.62(18) . . . . ?
C4 C5 C6 C11 1.7(2) . . . . ?
C4 C5 C10 C9 171.99(18) . . . . ?
C4 C5 C10 C1 -7.7(3) . . . . ?
C4 C15 C11 C6 1.5(2) . . . . ?
C4 C15 C11 C12 -177.98(18) . . . . ?
C4 C3 C2 C1 -1.2(3) . . . . ?
C24 C29 C28 N5 -163.38(18) . . . . ?
C24 C29 C28 C27 15.2(3) . . . . ?
C24 C29 C20 N4 -166.54(19) . . . . ?
C24 C29 C20 C21 12.3(3) . . . . ?
C24 C25 C26 C27 7.2(3) . . . . ?
C24 C25 C30 N6A 179.7(10) . . . . ?
C24 C25 C30 C31 179.6(9) . . . . ?
C24 C25 C30 C34 -0.3(2) . . . . ?
C24 C23 C22 C21 5.5(3) . . . . ?
C24 C23 C34 C31A -179.7(9) . . . . ?
C24 C23 C34 N6 179.1(10) . . . . ?
C24 C23 C34 C30 -0.8(2) . . . . ?
C31A C34 C30 N6A -0.4(5) . . . . ?
C31A C34 C30 C25 179.6(9) . . . . ?
C15 N3 C14 C13 -0.5(3) . . . . ?
C15 C4 C3 C2 -174.5(2) . . . . ?
C15 C11 C12 C13 -1.3(3) . . . . ?
C28 C29 C24 C25 -11.4(3) . . . . ?
C28 C29 C24 C23 171.37(19) . . . . ?
C28 C29 C20 N4 12.7(3) . . . . ?
C28 C29 C20 C21 -168.5(2) . . . . ?
C28 C27 C26 C25 -2.8(3) . . . . ?
C7 C6 C11 C15 177.2(2) . . . . ?
C7 C6 C11 C12 -3.5(4) . . . . ?
C25 C24 C23 C22 -177.16(19) . . . . ?
C25 C24 C23 C34 0.6(2) . . . . ?
C20 C29 C24 C25 167.88(19) . . . . ?
C20 C29 C24 C23 -9.3(3) . . . . ?
C20 C29 C28 N5 17.4(3) . . . . ?
C20 C29 C28 C27 -164.0(2) . . . . ?
C20 C21 C22 C23 -2.0(3) . . . . ?
C11 C6 C7 C8 -176.6(2) . . . . ?
C11 C12 C13 C14 0.5(3) . . . . ?
C23 C24 C25 C26 177.68(18) . . . . ?
C23 C24 C25 C30 -0.2(2) . . . . ?
C23 C34 C30 N6A -179.3(8) . . . . ?
C23 C34 C30 C25 0.7(2) . . . . ?
C23 C34 C30 C31 -179.2(9) . . . . ?
C1 C10 C9 N2 8.1(3) . . . . ?
C1 C10 C9 C8 -171.5(2) . . . . ?
C12 C13 C14 N3 0.5(4) . . . . ?
C26 C25 C30 N6A 2.4(11) . . . . ?
C26 C25 C30 C31 2.3(10) . . . . ?
C26 C25 C30 C34 -177.7(2) . . . . ?
C3 C4 C15 N3 -0.2(4) . . . . ?
C3 C4 C15 C11 179.2(2) . . . . ?
C22 C23 C34 C31A -2.5(9) . . . . ?
C22 C23 C34 N6 -3.7(11) . . . . ?
C22 C23 C34 C30 176.4(2) . . . . ?
C38 N5 C28 C29 42.3(3) . . . . ?
C38 N5 C28 C27 -136.3(2) . . . . ?
C32 N6A C30 C25 179.4(7) . . . . ?
C32 N6A C30 C34 -0.6(18) . . . . ?
C32 C31 C30 C25 179.5(5) . . . . ?
C32 C31 C30 C34 -0.6(16) . . . . ?
C19 N2 C9 C10 52.1(3) . . . . ?
C19 N2 C9 C8 -128.2(2) . . . . ?
C16 N1 C1 C10 55.7(3) . . . . ?
C16 N1 C1 C2 -122.5(2) . . . . ?
C37 N5 C28 C29 -175.22(19) . . . . ?
C37 N5 C28 C27 6.2(3) . . . . ?
C35 N4 C20 C29 51.5(3) . . . . ?
C35 N4 C20 C21 -127.3(2) . . . . ?
C14 N3 C15 C4 178.8(2) . . . . ?
C14 N3 C15 C11 -0.5(3) . . . . ?
C18 N2 C9 C10 -164.4(2) . . . . ?
C18 N2 C9 C8 15.2(3) . . . . ?
C36 N4 C20 C29 -164.9(2) . . . . ?
C36 N4 C20 C21 16.2(3) . . . . ?
C17 N1 C1 C10 -167.6(2) . . . . ?
C17 N1 C1 C2 14.2(3) . . . . ?
C31 C32 C32A N6 -0.5(6) . . . . ?
N6 C34 C30 C25 -179.2(8) . . . . ?
N6 C34 C30 C31 0.8(6) . . . . ?
C34 C31A C32A C32 -1.5(14) . . . . ?
C34 C23 C22 C21 -171.5(2) . . . . ?
C34 N6 C32A C32 0.7(17) . . . . ?
C30 N6A C32 C32A 0.4(18) . . . . ?
C30 C25 C26 C27 -175.6(2) . . . . ?
C32A C31A C34 C23 -180.0(5) . . . . ?
C32A C31A C34 C30 1.3(14) . . . . ?
C32A C32 C31 C30 0.4(16) . . . . ?
C32A N6 C34 C23 179.2(7) . . . . ?
C32A N6 C34 C30 -0.9(17) . . . . ?

loop_
_exptl_oxdiff_crystal_face_indexfrac_h
_exptl_oxdiff_crystal_face_indexfrac_k
_exptl_oxdiff_crystal_face_indexfrac_l
_exptl_oxdiff_crystal_face_x
_exptl_oxdiff_crystal_face_y
_exptl_oxdiff_crystal_face_z
-0.0060 -5.7765 -9.9419 0.4123 -0.7553 0.5094
-2.5804 -4.7248 -10.0520 0.7013 -0.6634 0.2608
-2.2396 -2.7129 -13.0080 0.8289 -0.3934 0.3977
0.0381 1.0368 -15.2436 0.7365 0.1387 0.6621
-5.1209 0.6808 11.6544 -0.0086 -0.0038 -1.0000
-1.9795 3.7328 -12.2330 0.8355 0.4554 0.3075
-0.9929 5.4267 -10.2911 0.6570 0.6946 0.2930
1.2691 -5.5370 9.8451 -0.6661 -0.7041 -0.2461
1.7645 -7.0928 3.4030 -0.4275 -0.8981 0.1033
4.8531 2.3247 -11.2202 0.0494 0.3927 0.9184
-0.6321 7.5417 0.4618 0.1280 0.9765 -0.1734
1.7004 7.2755 1.7511 -0.1831 0.9830 -0.0091
4.0531 -3.5403 -11.2516 0.0707 -0.3898 0.9182
0.3511 7.2079 4.5763 -0.1764 0.9497 -0.2587
5.1942 -0.6668 -11.5030 -0.0062 0.0070 1.0000
-3.6132 -6.1749 -3.3768 0.4752 -0.8728 -0.1116
5.0873 4.4351 4.6078 -0.7091 0.6710 0.2167
1.0222 4.4601 11.9995 -0.6327 0.6007 -0.4887
5.2878 2.5408 7.6342 -0.8959 0.4260 0.1257
-5.9876 -2.3214 -5.3545 0.8633 -0.4101 -0.2942
5.1011 0.3030 9.4997 -0.9901 0.1293 0.0540
6.8671 -0.4680 -5.0741 -0.4883 0.0619 0.8705
-6.0789 -0.1248 -6.5028 0.9521 -0.1238 -0.2795
0.3269 0.7357 15.2173 -0.7542 0.1000 -0.6490
4.8066 -2.0409 9.4256 -0.9813 -0.1830 0.0590
-4.2937 1.9694 -10.5947 0.9823 0.1829 0.0413
0.6604 -1.2000 14.9712 -0.7991 -0.1476 -0.5828
3.5150 -5.9255 4.9963 -0.6759 -0.7142 0.1820
-2.7102 5.9034 -7.0236 0.6875 0.7260 -0.0173
-2.1170 7.0748 -2.5266 0.4227 0.8893 -0.1746
0.2160 -7.5658 0.4691 -0.1288 -0.9872 0.0938
